data_7219047
loop_
_publ_author_name
'Wang, Jian'
'Hayward, John J.'
'Gumbau-Brisa, Roger'
'Wallis, John D.'
'Stoeckli-Evans, Helen'
'Pilkington, Melanie'

_publ_section_title
;
 Probing the reactivity of a 2,2&#x2032;-bipyridyl-3,3&#x2032;-bis-imine
 ligand by X-ray crystallography
;
_journal_issue 5
_journal_name_full CrystEngComm
_journal_page_first 1159
_journal_paper_doi 10.1039/C4CE01952K
_journal_volume 17
_journal_year 2015
_chemical_formula_moiety 'C32 H16 F12 N6 O5 Zn'
_chemical_formula_sum 'C32 H16 F12 N6 O5 Zn'
_chemical_formula_weight 857.88
_chemical_name_systematic
; 
[5-(2'-Pyridinoyl)-6-(pyrid-2-yl)-5H-dipyrido[3,2-d:2',3'-f][1,3]diazepine]
complex with Zn(hfac)2
;
_space_group_IT_number 2
_symmetry_cell_setting triclinic
_symmetry_space_group_name_Hall '-P 1'
_symmetry_space_group_name_H-M 'P -1'
_atom_sites_solution_hydrogens geom
_atom_sites_solution_primary direct
_atom_sites_solution_secondary difmap
_audit_creation_method SHELXL-97
_audit_update_record
;
2013-11-14 deposited with the CCDC.
2014-12-09 downloaded from the CCDC.
;
_cell_angle_alpha 80.759(10)
_cell_angle_beta 80.757(10)
_cell_angle_gamma 84.987(10)
_cell_formula_units_Z 2
_cell_length_a 9.5227(8)
_cell_length_b 12.9131(11)
_cell_length_c 13.7732(11)
_cell_measurement_reflns_used 7409
_cell_measurement_temperature 173(2)
_cell_measurement_theta_max 25.85
_cell_measurement_theta_min 2.00
_cell_volume 1646.7(2)
_computing_cell_refinement 'CELL (Stoe, 2000)'
_computing_data_collection 'EXPOSE (Stoe, 2000)'
_computing_data_reduction 'INTEGRATE (Stoe, 2000)'
_computing_molecular_graphics 'PLATON (Spek, 2003)'
_computing_publication_material SHELXL-97
_computing_structure_refinement 'SHELXL-97 (Sheldrick, 1997)'
_computing_structure_solution 'SHELXS-97 (Sheldrick, 1997)'
_diffrn_ambient_temperature 173(2)
_diffrn_detector_area_resol_mean 0.81\%A
_diffrn_measured_fraction_theta_full 0.931
_diffrn_measured_fraction_theta_max 0.931
_diffrn_measurement_device_type 'STOE IPDS'
_diffrn_measurement_method 'phi oscillation'
_diffrn_radiation_monochromator graphite
_diffrn_radiation_source 'fine-focus sealed tube'
_diffrn_radiation_type MoK\a
_diffrn_radiation_wavelength 0.71073
_diffrn_reflns_av_R_equivalents 0.0498
_diffrn_reflns_av_sigmaI/netI 0.0828
_diffrn_reflns_limit_h_max 9
_diffrn_reflns_limit_h_min -11
_diffrn_reflns_limit_k_max 15
_diffrn_reflns_limit_k_min -15
_diffrn_reflns_limit_l_max 16
_diffrn_reflns_limit_l_min -15
_diffrn_reflns_number 10520
_diffrn_reflns_theta_full 25.95
_diffrn_reflns_theta_max 25.95
_diffrn_reflns_theta_min 2.36
_diffrn_standards_decay_% 0
_diffrn_standards_interval_time 0
_diffrn_standards_number 0
_exptl_absorpt_coefficient_mu 0.867
_exptl_absorpt_correction_T_max 0.836
_exptl_absorpt_correction_T_min 0.725
_exptl_absorpt_correction_type multi-scan
_exptl_absorpt_process_details 'MULscanABS in PLATON; Spek, 2003)'
_exptl_crystal_colour yellow
_exptl_crystal_density_diffrn 1.730
_exptl_crystal_density_method 'not measured'
_exptl_crystal_description rod
_exptl_crystal_F_000 856
_exptl_crystal_size_max 0.40
_exptl_crystal_size_mid 0.25
_exptl_crystal_size_min 0.20
_refine_diff_density_max 0.708
_refine_diff_density_min -0.849
_refine_diff_density_rms 0.099
_refine_ls_extinction_method none
_refine_ls_goodness_of_fit_ref 0.902
_refine_ls_hydrogen_treatment constr
_refine_ls_matrix_type full
_refine_ls_number_parameters 505
_refine_ls_number_reflns 5992
_refine_ls_number_restraints 0
_refine_ls_restrained_S_all 0.902
_refine_ls_R_factor_all 0.0831
_refine_ls_R_factor_gt 0.0465
_refine_ls_shift/su_max <0.001
_refine_ls_shift/su_mean <0.001
_refine_ls_structure_factor_coef Fsqd
_refine_ls_weighting_details 'calc w=1/[\s^2^(Fo^2^)+(0.0766P)^2^] where P=(Fo^2^+2Fc^2^)/3'
_refine_ls_weighting_scheme calc
_refine_ls_wR_factor_gt 0.1089
_refine_ls_wR_factor_ref 0.1291
_reflns_number_gt 3851
_reflns_number_total 5992
_reflns_threshold_expression I>2sigma(I)
_cod_data_source_file c4ce01952k2.cif
_cod_data_source_block mel-7jw
_cod_depositor_comments 'Adding full bibliography for 7219043--7219047.cif.'
_cod_database_code 7219047

loop_
_symmetry_equiv_pos_as_xyz
'x, y, z'
'-x, -y, -z'

loop_
_atom_site_aniso_label
_atom_site_aniso_U_11
_atom_site_aniso_U_22
_atom_site_aniso_U_33
_atom_site_aniso_U_23
_atom_site_aniso_U_13
_atom_site_aniso_U_12
Zn1 0.0213(2) 0.0268(2) 0.0257(3) -0.0033(2) 0.0000(2) -0.0028(2)
F1 0.0454(18) 0.123(3) 0.073(2) -0.058(2) 0.0257(17) -0.0289(17)
F2 0.064(2) 0.061(2) 0.201(5) -0.015(2) 0.034(3) -0.0358(17)
F3 0.0384(19) 0.243(5) 0.053(2) -0.008(3) 0.0040(17) -0.066(3)
F4 0.063(2) 0.107(3) 0.048(2) -0.0229(18) -0.0204(16) -0.0066(17)
F5 0.104(3) 0.090(2) 0.080(3) 0.048(2) -0.050(2) -0.030(2)
F6 0.0373(17) 0.133(3) 0.056(2) 0.0042(19) -0.0136(15) 0.0240(17)
F7 0.0558(19) 0.0560(17) 0.125(3) -0.0550(18) -0.043(2) 0.0095(13)
F8 0.131(3) 0.0360(15) 0.066(2) 0.0065(14) -0.015(2) 0.0062(16)
F9 0.0482(18) 0.0557(17) 0.114(3) -0.0479(17) 0.0229(18) -0.0068(13)
F10 0.0236(14) 0.0682(18) 0.114(3) -0.0445(17) 0.0101(15) -0.0157(12)
F11 0.0543(19) 0.121(3) 0.063(2) -0.049(2) 0.0048(17) -0.0433(18)
F12 0.059(2) 0.0594(18) 0.106(3) 0.0233(18) -0.0162(19) -0.0370(15)
O1 0.0271(15) 0.0372(14) 0.0285(16) -0.0038(12) -0.0024(12) -0.0087(11)
O2 0.0310(15) 0.0414(15) 0.0285(17) 0.0020(12) -0.0009(13) -0.0053(12)
O3 0.0220(14) 0.0294(13) 0.0385(17) -0.0071(12) -0.0018(12) -0.0023(10)
O4 0.0244(14) 0.0272(13) 0.0375(17) -0.0081(11) 0.0031(12) -0.0047(10)
O5 0.0409(18) 0.0388(16) 0.053(2) -0.0104(14) 0.0190(16) -0.0100(13)
N1 0.0264(17) 0.0254(15) 0.027(2) -0.0051(13) -0.0018(15) -0.0017(12)
N2 0.0190(15) 0.0265(15) 0.0264(19) -0.0041(13) 0.0035(14) -0.0022(12)
N3 0.0307(18) 0.0291(16) 0.028(2) -0.0064(14) -0.0012(15) -0.0033(13)
N4 0.0243(17) 0.0293(16) 0.0281(19) -0.0009(13) 0.0009(14) -0.0029(13)
N5 0.033(2) 0.050(2) 0.035(2) -0.0026(17) -0.0054(17) 0.0025(16)
N6 0.0314(19) 0.0305(17) 0.037(2) -0.0031(14) -0.0035(16) -0.0042(13)
C1 0.038(2) 0.035(2) 0.028(2) -0.0081(17) -0.0067(19) 0.0016(17)
C2 0.052(3) 0.046(2) 0.029(3) -0.0136(19) -0.004(2) 0.005(2)
C3 0.045(3) 0.040(2) 0.027(2) -0.0115(18) 0.001(2) 0.0050(18)
C4 0.028(2) 0.0291(19) 0.031(2) -0.0059(16) -0.0039(18) -0.0021(15)
C5 0.0245(19) 0.0222(17) 0.027(2) -0.0059(15) -0.0012(17) -0.0046(14)
C6 0.0161(17) 0.0268(18) 0.026(2) -0.0076(15) -0.0039(15) -0.0048(13)
C7 0.0220(19) 0.0246(18) 0.032(2) -0.0052(15) -0.0030(17) -0.0026(14)
C8 0.028(2) 0.030(2) 0.030(2) -0.0005(16) -0.0022(18) -0.0056(15)
C9 0.030(2) 0.039(2) 0.023(2) -0.0050(17) 0.0016(17) -0.0117(16)
C10 0.025(2) 0.0317(19) 0.027(2) -0.0085(16) 0.0044(17) -0.0056(15)
C11 0.026(2) 0.0265(18) 0.032(2) -0.0105(16) 0.0065(18) -0.0056(15)
C12 0.030(2) 0.0239(18) 0.041(3) -0.0110(17) -0.0070(19) -0.0005(15)
C13 0.039(2) 0.041(2) 0.035(3) -0.0046(19) -0.002(2) 0.0015(18)
C14 0.028(2) 0.047(2) 0.060(3) -0.012(2) 0.004(2) -0.0022(19)
C15 0.033(2) 0.044(2) 0.047(3) -0.014(2) -0.012(2) 0.0034(18)
C16 0.039(3) 0.055(3) 0.041(3) -0.007(2) -0.009(2) 0.009(2)
C17 0.028(2) 0.038(2) 0.028(2) -0.0035(17) 0.0020(18) -0.0059(16)
C18 0.027(2) 0.0311(19) 0.031(2) -0.0072(16) -0.0055(18) -0.0010(15)
C19 0.035(2) 0.042(2) 0.038(3) -0.0053(19) 0.003(2) -0.0087(18)
C20 0.040(3) 0.034(2) 0.048(3) 0.0010(19) -0.003(2) -0.0066(18)
C21 0.041(2) 0.029(2) 0.037(3) -0.0053(17) -0.013(2) 0.0012(17)
C22 0.040(2) 0.033(2) 0.035(3) -0.0072(18) 0.003(2) -0.0018(17)
C23 0.028(2) 0.033(2) 0.034(3) -0.0055(18) 0.0055(19) -0.0108(16)
C24 0.042(3) 0.048(2) 0.029(3) 0.0056(19) 0.001(2) -0.0139(19)
C25 0.032(2) 0.034(2) 0.031(2) -0.0027(17) -0.0022(19) 0.0010(16)
C26 0.036(3) 0.055(3) 0.039(3) -0.012(2) 0.007(2) -0.014(2)
C27 0.043(3) 0.059(3) 0.037(3) 0.009(2) -0.009(2) 0.001(2)
C28 0.027(2) 0.0270(18) 0.021(2) -0.0019(15) -0.0043(16) -0.0029(15)
C29 0.0198(19) 0.0317(19) 0.034(2) -0.0086(16) -0.0005(17) -0.0042(14)
C30 0.0231(19) 0.0301(19) 0.020(2) -0.0022(15) 0.0000(16) -0.0083(15)
C31 0.024(2) 0.032(2) 0.045(3) -0.0111(19) -0.0036(19) -0.0014(16)
C32 0.028(2) 0.037(2) 0.041(3) -0.0136(19) 0.002(2) -0.0102(17)

loop_
_atom_site_label
_atom_site_type_symbol
_atom_site_thermal_displace_type
_atom_site_fract_x
_atom_site_fract_y
_atom_site_fract_z
_atom_site_occupancy
_atom_site_U_iso_or_equiv
_atom_site_calc_flag
_atom_site_refinement_flags
Zn1 Zn Uani 0.48481(5) 0.31754(3) 0.29469(3) 1.000 0.0250(1) . .
F1 F Uani 0.0748(3) 0.1971(3) 0.5568(3) 1.000 0.0781(13) . .
F2 F Uani 0.1311(4) 0.0484(3) 0.5165(4) 1.000 0.1133(19) . .
F3 F Uani 0.0506(4) 0.1670(4) 0.4156(3) 1.000 0.1108(19) . .
F4 F Uani 0.6005(4) 0.2368(3) 0.6310(2) 1.000 0.0700(14) . .
F5 F Uani 0.5855(4) 0.0728(3) 0.6328(3) 1.000 0.0926(16) . .
F6 F Uani 0.7539(3) 0.1536(3) 0.5377(2) 1.000 0.0785(13) . .
F7 F Uani 0.6323(3) 0.0286(2) 0.1252(3) 1.000 0.0718(13) . .
F8 F Uani 0.7409(4) -0.0055(2) 0.2510(3) 1.000 0.0799(13) . .
F9 F Uani 0.8525(3) 0.0491(2) 0.1095(3) 1.000 0.0724(13) . .
F10 F Uani 1.0482(3) 0.3397(2) 0.1781(3) 1.000 0.0667(13) . .
F11 F Uani 0.9425(3) 0.4216(3) 0.2927(3) 1.000 0.0748(14) . .
F12 F Uani 0.9243(3) 0.4813(2) 0.1428(3) 1.000 0.0763(13) . .
O1 O Uani 0.3053(3) 0.2321(2) 0.3588(2) 1.000 0.0309(9) . .
O2 O Uani 0.5805(3) 0.2472(2) 0.4159(2) 1.000 0.0347(9) . .
O3 O Uani 0.5647(3) 0.19734(18) 0.2125(2) 1.000 0.0300(9) . .
O4 O Uani 0.6808(3) 0.38746(18) 0.2406(2) 1.000 0.0300(9) . .
O5 O Uani 0.3960(3) 0.7539(2) 0.0524(2) 1.000 0.0463(10) . .
N1 N Uani 0.3826(3) 0.4455(2) 0.3682(2) 1.000 0.0264(10) . .
N2 N Uani 0.3729(3) 0.4047(2) 0.1831(2) 1.000 0.0247(9) . .
N3 N Uani 0.0700(3) 0.6267(2) 0.3170(2) 1.000 0.0293(10) . .
N4 N Uani 0.2216(3) 0.6784(2) 0.1657(2) 1.000 0.0281(10) . .
N5 N Uani -0.0171(4) 0.7525(3) 0.0844(3) 1.000 0.0400(12) . .
N6 N Uani 0.1396(4) 0.8742(2) 0.2246(3) 1.000 0.0332(11) . .
C1 C Uani 0.3718(4) 0.4477(3) 0.4658(3) 1.000 0.0333(12) . .
C2 C Uani 0.2708(5) 0.5126(3) 0.5154(3) 1.000 0.0422(16) . .
C3 C Uani 0.1749(5) 0.5732(3) 0.4637(3) 1.000 0.0378(14) . .
C4 C Uani 0.1844(4) 0.5736(3) 0.3615(3) 1.000 0.0293(11) . .
C5 C Uani 0.2934(4) 0.5096(3) 0.3143(3) 1.000 0.0244(11) . .
C6 C Uani 0.3115(4) 0.4985(3) 0.2086(3) 1.000 0.0223(11) . .
C7 C Uani 0.2686(4) 0.5770(3) 0.1366(3) 1.000 0.0261(11) . .
C8 C Uani 0.2743(4) 0.5563(3) 0.0393(3) 1.000 0.0298(12) . .
C9 C Uani 0.3305(4) 0.4598(3) 0.0168(3) 1.000 0.0307(12) . .
C10 C Uani 0.3830(4) 0.3872(3) 0.0901(3) 1.000 0.0281(11) . .
C11 C Uani 0.0864(4) 0.6752(3) 0.2296(3) 1.000 0.0285(11) . .
C12 C Uani -0.0425(4) 0.7192(3) 0.1813(3) 1.000 0.0308(13) . .
C13 C Uani -0.1764(5) 0.7174(3) 0.2365(3) 1.000 0.0391(14) . .
C14 C Uani -0.2943(5) 0.7515(3) 0.1880(4) 1.000 0.0457(14) . .
C15 C Uani -0.2690(5) 0.7860(3) 0.0871(4) 1.000 0.0402(14) . .
C16 C Uani -0.1302(5) 0.7864(4) 0.0409(4) 1.000 0.0454(17) . .
C17 C Uani 0.2937(4) 0.7643(3) 0.1179(3) 1.000 0.0320(12) . .
C18 C Uani 0.2545(4) 0.8679(3) 0.1534(3) 1.000 0.0293(11) . .
C19 C Uani 0.3395(5) 0.9501(3) 0.1158(3) 1.000 0.0390(14) . .
C20 C Uani 0.3059(5) 1.0441(3) 0.1514(4) 1.000 0.0416(16) . .
C21 C Uani 0.1890(5) 1.0536(3) 0.2215(3) 1.000 0.0350(14) . .
C22 C Uani 0.1088(5) 0.9674(3) 0.2564(3) 1.000 0.0368(14) . .
C23 C Uani 0.2869(4) 0.1818(3) 0.4454(3) 1.000 0.0322(14) . .
C24 C Uani 0.3860(5) 0.1550(3) 0.5106(3) 1.000 0.0410(16) . .
C25 C Uani 0.5230(4) 0.1886(3) 0.4915(3) 1.000 0.0330(12) . .
C26 C Uani 0.1358(5) 0.1494(4) 0.4828(4) 1.000 0.0435(17) . .
C27 C Uani 0.6169(5) 0.1612(4) 0.5723(4) 1.000 0.0481(17) . .
C28 C Uani 0.6951(4) 0.1725(3) 0.1920(3) 1.000 0.0250(11) . .
C29 C Uani 0.8102(4) 0.2330(3) 0.1924(3) 1.000 0.0283(11) . .
C30 C Uani 0.7938(4) 0.3343(3) 0.2152(3) 1.000 0.0245(11) . .
C31 C Uani 0.7296(4) 0.0607(3) 0.1689(3) 1.000 0.0333(14) . .
C32 C Uani 0.9286(4) 0.3941(3) 0.2067(3) 1.000 0.0348(14) . .
H1A H Uiso 0.43570 0.40310 0.50260 1.000 0.0400 calc R
H2A H Uiso 0.26850 0.51470 0.58430 1.000 0.0510 calc R
H3A H Uiso 0.10170 0.61500 0.49730 1.000 0.0450 calc R
H8A H Uiso 0.24020 0.60800 -0.01020 1.000 0.0350 calc R
H9A H Uiso 0.33330 0.44300 -0.04820 1.000 0.0360 calc R
H10A H Uiso 0.42780 0.32260 0.07290 1.000 0.0340 calc R
H13A H Uiso -0.18860 0.69340 0.30610 1.000 0.0470 calc R
H14A H Uiso -0.38850 0.75100 0.22340 1.000 0.0550 calc R
H15A H Uiso -0.34540 0.80880 0.05060 1.000 0.0480 calc R
H16A H Uiso -0.11390 0.81310 -0.02810 1.000 0.0550 calc R
H19A H Uiso 0.41990 0.94210 0.06630 1.000 0.0470 calc R
H20A H Uiso 0.36360 1.10190 0.12730 1.000 0.0500 calc R
H21A H Uiso 0.16290 1.11830 0.24610 1.000 0.0420 calc R
H22A H Uiso 0.02770 0.97470 0.30560 1.000 0.0440 calc R
H24A H Uiso 0.35810 0.11110 0.57180 1.000 0.0490 calc R
H29A H Uiso 0.90410 0.20290 0.17630 1.000 0.0340 calc R

loop_
_atom_type_symbol
_atom_type_description
_atom_type_scat_dispersion_real
_atom_type_scat_dispersion_imag
_atom_type_scat_source
C C 0.0033 0.0016 'International Tables Vol C Tables 4.2.6.8 and 6.1.1.4'
H H 0.0000 0.0000 'International Tables Vol C Tables 4.2.6.8 and 6.1.1.4'
F F 0.0171 0.0103 'International Tables Vol C Tables 4.2.6.8 and 6.1.1.4'
N N 0.0061 0.0033 'International Tables Vol C Tables 4.2.6.8 and 6.1.1.4'
O O 0.0106 0.0060 'International Tables Vol C Tables 4.2.6.8 and 6.1.1.4'
Zn Zn 0.2839 1.4301 'International Tables Vol C Tables 4.2.6.8 and 6.1.1.4'

loop_
_geom_angle_atom_site_label_1
_geom_angle_atom_site_label_2
_geom_angle_atom_site_label_3
_geom_angle
_geom_angle_publ_flag
O1 Zn1 O2 87.21(11) yes
O1 Zn1 O3 90.39(11) yes
O1 Zn1 O4 172.51(11) yes
O1 Zn1 N1 87.22(11) yes
O1 Zn1 N2 91.79(11) yes
O2 Zn1 O3 92.43(11) yes
O2 Zn1 O4 86.05(11) yes
O2 Zn1 N1 93.93(10) yes
O2 Zn1 N2 172.16(11) yes
O3 Zn1 O4 86.63(10) yes
O3 Zn1 N1 173.09(11) yes
O3 Zn1 N2 95.35(10) yes
O4 Zn1 N1 96.51(10) yes
O4 Zn1 N2 95.34(11) yes
N1 Zn1 N2 78.25(10) yes
Zn1 O1 C23 125.2(3) yes
Zn1 O2 C25 126.6(3) yes
Zn1 O3 C28 123.4(2) yes
Zn1 O4 C30 122.3(2) yes
Zn1 N1 C1 124.4(2) yes
Zn1 N1 C5 113.5(2) yes
C1 N1 C5 119.5(3) yes
Zn1 N2 C6 112.7(2) yes
Zn1 N2 C10 126.2(2) yes
C6 N2 C10 119.5(3) yes
C4 N3 C11 122.4(3) yes
C7 N4 C11 111.6(3) yes
C7 N4 C17 118.3(3) yes
C11 N4 C17 129.0(3) yes
C12 N5 C16 116.0(4) yes
C18 N6 C22 116.3(3) yes
N1 C1 C2 122.5(4) yes
C1 C2 C3 118.9(4) no
C2 C3 C4 119.9(4) no
N3 C4 C3 115.8(3) yes
N3 C4 C5 124.9(3) yes
C3 C4 C5 118.6(4) no
N1 C5 C4 120.5(4) yes
N1 C5 C6 115.0(3) yes
C4 C5 C6 124.3(4) no
N2 C6 C5 116.8(3) yes
N2 C6 C7 120.3(4) yes
C5 C6 C7 122.9(4) no
N4 C7 C6 117.7(3) yes
N4 C7 C8 122.8(3) yes
C6 C7 C8 119.5(4) no
C7 C8 C9 118.7(4) no
C8 C9 C10 119.2(4) no
N2 C10 C9 122.4(4) yes
N3 C11 N4 123.2(3) yes
N3 C11 C12 119.9(3) yes
N4 C11 C12 116.2(3) yes
N5 C12 C11 115.7(4) yes
N5 C12 C13 124.1(4) yes
C11 C12 C13 120.1(4) no
C12 C13 C14 118.6(4) no
C13 C14 C15 117.7(4) no
C14 C15 C16 118.1(5) no
N5 C16 C15 125.4(5) yes
O5 C17 N4 120.2(3) yes
O5 C17 C18 120.7(3) yes
N4 C17 C18 118.8(3) yes
N6 C18 C17 117.7(3) yes
N6 C18 C19 123.4(4) yes
C17 C18 C19 118.9(4) no
C18 C19 C20 118.6(4) no
C19 C20 C21 119.4(4) no
C20 C21 C22 118.9(4) no
N6 C22 C21 123.4(4) yes
O1 C23 C24 128.1(4) yes
O1 C23 C26 114.9(4) yes
C24 C23 C26 117.0(4) no
C23 C24 C25 123.7(4) no
O2 C25 C24 128.2(4) yes
O2 C25 C27 113.1(4) yes
C24 C25 C27 118.5(4) no
F1 C26 F2 105.5(5) yes
F1 C26 F3 106.6(4) yes
F1 C26 C23 112.1(4) yes
F2 C26 F3 104.9(5) yes
F2 C26 C23 112.5(4) yes
F3 C26 C23 114.5(4) yes
F4 C27 F5 105.6(4) yes
F4 C27 F6 105.6(4) yes
F4 C27 C25 110.4(4) yes
F5 C27 F6 107.7(4) yes
F5 C27 C25 113.4(4) yes
F6 C27 C25 113.5(4) yes
O3 C28 C29 127.9(4) yes
O3 C28 C31 114.7(3) yes
C29 C28 C31 117.4(3) no
C28 C29 C30 123.2(4) no
O4 C30 C29 128.8(4) yes
O4 C30 C32 113.4(3) yes
C29 C30 C32 117.8(3) no
F7 C31 F8 108.0(4) yes
F7 C31 F9 106.1(4) yes
F7 C31 C28 112.6(3) yes
F8 C31 F9 105.8(3) yes
F8 C31 C28 110.6(3) yes
F9 C31 C28 113.4(3) yes
F10 C32 F11 106.2(3) yes
F10 C32 F12 106.9(3) yes
F10 C32 C30 114.0(3) yes
F11 C32 F12 106.7(4) yes
F11 C32 C30 111.3(3) yes
F12 C32 C30 111.3(3) yes
N1 C1 H1A 119.00 no
C2 C1 H1A 119.00 no
C1 C2 H2A 121.00 no
C3 C2 H2A 121.00 no
C2 C3 H3A 120.00 no
C4 C3 H3A 120.00 no
C7 C8 H8A 121.00 no
C9 C8 H8A 121.00 no
C8 C9 H9A 120.00 no
C10 C9 H9A 120.00 no
N2 C10 H10A 119.00 no
C9 C10 H10A 119.00 no
C12 C13 H13A 121.00 no
C14 C13 H13A 121.00 no
C13 C14 H14A 121.00 no
C15 C14 H14A 121.00 no
C14 C15 H15A 121.00 no
C16 C15 H15A 121.00 no
N5 C16 H16A 117.00 no
C15 C16 H16A 117.00 no
C18 C19 H19A 121.00 no
C20 C19 H19A 121.00 no
C19 C20 H20A 120.00 no
C21 C20 H20A 120.00 no
C20 C21 H21A 121.00 no
C22 C21 H21A 120.00 no
N6 C22 H22A 118.00 no
C21 C22 H22A 118.00 no
C23 C24 H24A 118.00 no
C25 C24 H24A 118.00 no
C28 C29 H29A 118.00 no
C30 C29 H29A 118.00 no

loop_
_geom_bond_atom_site_label_1
_geom_bond_atom_site_label_2
_geom_bond_distance
_geom_bond_publ_flag
Zn1 O1 2.110(3) yes
Zn1 O2 2.074(3) yes
Zn1 O3 2.086(3) yes
Zn1 O4 2.118(3) yes
Zn1 N1 2.155(3) yes
Zn1 N2 2.127(3) yes
F1 C26 1.306(7) yes
F2 C26 1.314(7) yes
F3 C26 1.307(6) yes
F4 C27 1.348(6) yes
F5 C27 1.327(7) yes
F6 C27 1.316(6) yes
F7 C31 1.311(5) yes
F8 C31 1.317(5) yes
F9 C31 1.328(5) yes
F10 C32 1.323(5) yes
F11 C32 1.319(6) yes
F12 C32 1.315(5) yes
O1 C23 1.257(5) yes
O2 C25 1.262(5) yes
O3 C28 1.254(5) yes
O4 C30 1.256(5) yes
O5 C17 1.231(5) yes
N1 C1 1.336(5) yes
N1 C5 1.357(5) yes
N2 C6 1.371(5) yes
N2 C10 1.323(5) yes
N3 C4 1.408(5) yes
N3 C11 1.257(5) yes
N4 C7 1.444(5) yes
N4 C11 1.438(5) yes
N4 C17 1.374(5) yes
N5 C12 1.325(6) yes
N5 C16 1.323(6) yes
N6 C18 1.353(6) yes
N6 C22 1.339(5) yes
C1 C2 1.388(6) no
C2 C3 1.363(6) no
C3 C4 1.395(6) no
C4 C5 1.410(6) no
C5 C6 1.467(6) no
C6 C7 1.383(6) no
C7 C8 1.400(6) no
C8 C9 1.375(6) no
C9 C10 1.387(6) no
C11 C12 1.514(6) no
C12 C13 1.376(6) no
C13 C14 1.400(7) no
C14 C15 1.379(8) no
C15 C16 1.372(7) no
C17 C18 1.494(6) no
C18 C19 1.374(6) no
C19 C20 1.374(6) no
C20 C21 1.362(7) no
C21 C22 1.383(6) no
C23 C24 1.390(6) no
C23 C26 1.519(6) no
C24 C25 1.383(6) no
C25 C27 1.517(6) no
C28 C29 1.402(6) no
C28 C31 1.525(6) no
C29 C30 1.384(6) no
C30 C32 1.534(6) no
C1 H1A 0.9500 no
C2 H2A 0.9500 no
C3 H3A 0.9500 no
C8 H8A 0.9500 no
C9 H9A 0.9500 no
C10 H10A 0.9500 no
C13 H13A 0.9500 no
C14 H14A 0.9500 no
C15 H15A 0.9500 no
C16 H16A 0.9500 no
C19 H19A 0.9500 no
C20 H20A 0.9500 no
C21 H21A 0.9500 no
C22 H22A 0.9500 no
C24 H24A 0.9500 no
C29 H29A 0.9500 no

loop_
_geom_contact_atom_site_label_1
_geom_contact_atom_site_label_2
_geom_contact_distance
_geom_contact_site_symmetry_2
_geom_contact_publ_flag
F1 N3 3.170(5) 2_566 no
F2 F6 2.902(6) 2_656 no
F2 F2 3.016(6) 2_556 no
F3 F6 3.051(5) 1_455 no
F3 C21 3.289(6) 1_545 no
F3 O1 2.596(5) . no
F4 C4 3.351(5) 2_666 no
F4 C3 3.360(6) 2_666 no
F4 O2 2.980(4) . no
F5 C21 3.320(6) 2_666 no
F6 F3 3.051(5) 1_655 no
F6 F2 2.902(6) 2_656 no
F6 O2 2.625(4) . no
F7 C15 3.291(5) 1_645 no
F7 O3 2.637(4) . no
F7 C19 3.077(6) 1_545 no
F7 C20 3.064(6) 1_545 no
F7 C19 3.256(6) 2_665 no
F8 O3 3.005(4) . no
F10 C10 3.297(5) 1_655 no
F11 N3 3.095(5) 1_655 no
F11 O4 2.791(4) . no
F11 C2 3.245(6) 2_666 no
F12 O4 2.761(4) . no
F12 C12 3.250(5) 1_655 no
F1 H24A 2.8500 . no
F1 H22A 2.8100 2_566 no
F2 H22A 2.6500 2_566 no
F2 H24A 2.6300 . no
F3 H21A 2.5600 1_545 no
F4 H14A 2.6200 2_566 no
F5 H24A 2.4300 . no
F7 H20A 2.6500 1_545 no
F7 H19A 2.7200 2_665 no
F7 H19A 2.6900 1_545 no
F8 H24A 2.6700 2_656 no
F9 H29A 2.4400 . no
F10 H29A 2.3400 . no
F11 H3A 2.8200 2_666 no
F11 H2A 2.5800 2_666 no
O1 F3 2.596(5) . no
O1 O2 2.885(4) . no
O1 O3 2.977(4) . no
O1 N1 2.941(4) . no
O1 N2 3.042(4) . no
O1 C25 2.939(5) . no
O2 C1 3.219(5) . no
O2 F4 2.980(4) . no
O2 F6 2.625(4) . no
O2 O1 2.885(4) . no
O2 O3 3.003(4) . no
O2 O4 2.860(4) . no
O2 N1 3.091(4) . no
O2 C30 3.260(5) . no
O2 C23 2.938(5) . no
O2 C28 3.365(5) . no
O3 O2 3.003(4) . no
O3 C10 3.273(5) . no
O3 F7 2.637(4) . no
O3 F8 3.005(4) . no
O3 O1 2.977(4) . no
O3 O4 2.884(4) . no
O3 N2 3.115(4) . no
O3 C30 2.934(5) . no
O4 F11 2.791(4) . no
O4 N1 3.188(4) . no
O4 N2 3.138(4) . no
O4 C28 2.945(5) . no
O4 O3 2.884(4) . no
O4 F12 2.761(4) . no
O4 O2 2.860(4) . no
O5 C15 3.371(6) 1_655 no
O5 C8 2.936(5) . no
O5 C10 3.279(5) 2_665 no
O1 H21A 2.8600 1_545 no
O2 H1A 2.6700 . no
O3 H20A 2.8600 1_545 no
O3 H10A 2.7300 . no
O5 H15A 2.6200 1_655 no
O5 H19A 2.5000 . no
O5 H8A 2.8100 . no
O5 H10A 2.4700 2_665 no
N1 O1 2.941(4) . no
N1 O2 3.091(4) . no
N1 O4 3.188(4) . no
N1 N2 2.702(4) . no
N1 C6 2.382(5) . no
N2 O1 3.042(4) . no
N2 O3 3.115(4) . no
N2 O4 3.138(4) . no
N2 N1 2.702(4) . no
N2 C5 2.417(5) . no
N3 F11 3.095(5) 1_455 no
N3 F1 3.170(5) 2_566 no
N4 N6 2.788(4) . no
N4 N5 2.726(5) . no
N5 C18 3.425(6) . no
N5 N4 2.726(5) . no
N5 N6 3.277(5) . no
N5 C17 3.088(5) . no
N6 C11 2.650(5) . no
N6 N4 2.788(4) . no
N6 N5 3.277(5) . no
N6 C12 2.948(5) . no
N3 H13A 2.5600 . no
C1 C25 3.512(6) . no
C1 C1 3.225(6) 2_666 no
C1 C2 3.542(6) 2_666 no
C2 F11 3.245(6) 2_666 no
C2 C1 3.542(6) 2_666 no
C3 F4 3.360(6) 2_666 no
C4 F4 3.351(5) 2_666 no
C8 C10 3.534(6) 2_665 no
C8 O5 2.936(5) . no
C9 C10 3.497(6) 2_665 no
C9 C9 3.415(6) 2_665 no
C10 C9 3.497(6) 2_665 no
C10 F10 3.297(5) 1_455 no
C10 O5 3.279(5) 2_665 no
C10 C8 3.534(6) 2_665 no
C11 N6 2.650(5) . no
C12 C18 3.492(6) . no
C12 F12 3.250(5) 1_455 no
C12 N6 2.948(5) . no
C15 F7 3.291(5) 1_465 no
C15 O5 3.371(6) 1_455 no
C17 N5 3.088(5) . no
C18 N5 3.425(6) . no
C18 C12 3.492(6) . no
C19 F7 3.256(6) 2_665 no
C19 F7 3.078(6) 1_565 no
C20 F7 3.064(6) 1_565 no
C21 F5 3.320(6) 2_666 no
C21 F3 3.289(6) 1_565 no
C25 C1 3.512(6) . no
C1 H1A 2.9000 2_666 no
C2 H1A 3.0500 2_666 no
C17 H8A 3.0100 . no
C20 H16A 3.0000 2_575 no
C20 H15A 3.1000 2_575 no
C21 H16A 3.0800 2_575 no
C25 H1A 2.8400 . no
C29 H8A 3.0500 2_665 no
C30 H8A 2.8600 2_665 no
H1A O2 2.6700 . no
H1A C25 2.8400 . no
H1A C1 2.9000 2_666 no
H1A C2 3.0500 2_666 no
H2A F11 2.5800 2_666 no
H3A F11 2.8200 2_666 no
H8A O5 2.8100 . no
H8A C17 3.0100 . no
H8A C29 3.0500 2_665 no
H8A C30 2.8600 2_665 no
H10A O3 2.7300 . no
H10A O5 2.4700 2_665 no
H13A N3 2.5600 . no
H14A F4 2.6200 2_566 no
H15A O5 2.6200 1_455 no
H15A C20 3.1000 2_575 no
H15A H20A 2.5600 2_575 no
H16A C20 3.0000 2_575 no
H16A C21 3.0800 2_575 no
H19A F7 2.6900 1_565 no
H19A O5 2.5000 . no
H19A F7 2.7200 2_665 no
H19A H19A 2.5500 2_675 no
H20A F7 2.6500 1_565 no
H20A O3 2.8600 1_565 no
H20A H15A 2.5600 2_575 no
H21A F3 2.5600 1_565 no
H21A O1 2.8600 1_565 no
H22A F1 2.8100 2_566 no
H22A F2 2.6500 2_566 no
H24A F1 2.8500 . no
H24A F2 2.6300 . no
H24A F5 2.4300 . no
H24A F8 2.6700 2_656 no
H29A F9 2.4400 . no
H29A F10 2.3400 . no

loop_
_geom_hbond_atom_site_label_D
_geom_hbond_atom_site_label_H
_geom_hbond_atom_site_label_A
_geom_hbond_distance_DH
_geom_hbond_distance_HA
_geom_hbond_distance_DA
_geom_hbond_angle_DHA
_geom_hbond_site_symmetry_A
_geom_hbond_publ_flag
C10 H10A O5 0.95 2.47 3.279(5) 143 2_665 yes
C24 H24A F5 0.95 2.43 2.769(6) 101 . yes
C29 H29A F9 0.95 2.44 2.768(5) 100 . yes
C29 H29A F10 0.95 2.34 2.718(5) 103 . yes

loop_
_geom_torsion_atom_site_label_1
_geom_torsion_atom_site_label_2
_geom_torsion_atom_site_label_3
_geom_torsion_atom_site_label_4
_geom_torsion
_geom_torsion_publ_flag
O2 Zn1 O1 C23 10.7(3) no
O3 Zn1 O1 C23 103.1(3) no
N1 Zn1 O1 C23 -83.4(3) no
N2 Zn1 O1 C23 -161.5(3) no
O1 Zn1 O2 C25 -5.9(3) no
O3 Zn1 O2 C25 -96.1(3) no
O4 Zn1 O2 C25 177.4(3) no
N1 Zn1 O2 C25 81.2(3) no
O1 Zn1 O3 C28 -145.6(3) no
O2 Zn1 O3 C28 -58.4(3) no
O4 Zn1 O3 C28 27.5(3) no
N2 Zn1 O3 C28 122.5(3) no
O2 Zn1 O4 C30 66.2(3) no
O3 Zn1 O4 C30 -26.5(3) no
N1 Zn1 O4 C30 159.7(3) no
N2 Zn1 O4 C30 -121.6(3) no
O1 Zn1 N1 C1 74.0(3) no
O1 Zn1 N1 C5 -87.4(3) no
O2 Zn1 N1 C1 -13.1(3) no
O2 Zn1 N1 C5 -174.4(3) no
O4 Zn1 N1 C1 -99.5(3) no
O4 Zn1 N1 C5 99.1(3) no
N2 Zn1 N1 C1 166.4(3) no
N2 Zn1 N1 C5 5.0(2) no
O1 Zn1 N2 C6 94.0(2) no
O1 Zn1 N2 C10 -100.5(3) no
O3 Zn1 N2 C6 -175.4(2) no
O3 Zn1 N2 C10 -9.9(3) no
O4 Zn1 N2 C6 -88.3(2) no
O4 Zn1 N2 C10 77.2(3) no
N1 Zn1 N2 C6 7.2(2) no
N1 Zn1 N2 C10 172.7(3) no
Zn1 O1 C23 C24 -12.5(6) no
Zn1 O1 C23 C26 165.8(3) no
Zn1 O2 C25 C24 2.0(6) no
Zn1 O2 C25 C27 -172.8(3) no
Zn1 O3 C28 C29 -19.7(6) no
Zn1 O3 C28 C31 157.1(2) no
Zn1 O4 C30 C29 18.0(6) no
Zn1 O4 C30 C32 -163.7(2) no
Zn1 N1 C1 C2 -159.5(3) no
C5 N1 C1 C2 0.8(6) no
Zn1 N1 C5 C4 158.6(3) no
Zn1 N1 C5 C6 -15.8(4) no
C1 N1 C5 C4 -3.8(5) no
C1 N1 C5 C6 -178.2(3) no
Zn1 N2 C6 C5 -18.1(4) no
Zn1 N2 C6 C7 162.5(3) no
C10 N2 C6 C5 175.3(3) no
C10 N2 C6 C7 -4.1(5) no
Zn1 N2 C10 C9 -166.1(3) no
C6 N2 C10 C9 -1.5(6) no
C11 N3 C4 C3 146.6(4) no
C11 N3 C4 C5 -43.3(6) no
C4 N3 C11 N4 2.1(6) no
C4 N3 C11 C12 172.4(3) no
C11 N4 C7 C6 -70.6(4) no
C11 N4 C7 C8 110.5(4) no
C17 N4 C7 C6 120.4(4) no
C17 N4 C7 C8 -58.6(5) no
C7 N4 C11 N3 68.8(5) no
C7 N4 C11 C12 -101.8(4) no
C17 N4 C11 N3 -123.6(4) no
C17 N4 C11 C12 65.8(5) no
C7 N4 C17 O5 -0.3(5) no
C7 N4 C17 C18 -174.6(3) no
C11 N4 C17 O5 -167.3(4) no
C11 N4 C17 C18 18.5(6) no
C16 N5 C12 C11 176.9(4) no
C16 N5 C12 C13 0.6(6) no
C12 N5 C16 C15 -2.5(7) no
C22 N6 C18 C17 178.7(4) no
C22 N6 C18 C19 1.6(6) no
C18 N6 C22 C21 -1.2(6) no
N1 C1 C2 C3 2.9(6) no
C1 C2 C3 C4 -3.5(6) no
C2 C3 C4 N3 171.5(4) no
C2 C3 C4 C5 0.7(6) no
N3 C4 C5 N1 -166.9(3) no
N3 C4 C5 C6 7.0(6) no
C3 C4 C5 N1 3.0(6) no
C3 C4 C5 C6 176.9(4) no
N1 C5 C6 N2 23.2(5) no
N1 C5 C6 C7 -157.4(4) no
C4 C5 C6 N2 -151.0(4) no
C4 C5 C6 C7 28.4(6) no
N2 C6 C7 N4 -172.3(3) no
N2 C6 C7 C8 6.7(6) no
C5 C6 C7 N4 8.4(6) no
C5 C6 C7 C8 -172.7(4) no
N4 C7 C8 C9 175.2(3) no
C6 C7 C8 C9 -3.7(6) no
C7 C8 C9 C10 -1.7(6) no
C8 C9 C10 N2 4.4(6) no
N3 C11 C12 N5 -168.6(4) no
N3 C11 C12 C13 7.8(6) no
N4 C11 C12 N5 2.3(5) no
N4 C11 C12 C13 178.7(3) no
N5 C12 C13 C14 0.8(6) no
C11 C12 C13 C14 -175.3(4) no
C12 C13 C14 C15 -0.5(6) no
C13 C14 C15 C16 -1.0(6) no
C14 C15 C16 N5 2.7(7) no
O5 C17 C18 N6 179.1(4) no
O5 C17 C18 C19 -3.7(6) no
N4 C17 C18 N6 -6.7(5) no
N4 C17 C18 C19 170.5(4) no
N6 C18 C19 C20 -0.6(7) no
C17 C18 C19 C20 -177.6(4) no
C18 C19 C20 C21 -0.9(7) no
C19 C20 C21 C22 1.3(7) no
C20 C21 C22 N6 -0.2(7) no
O1 C23 C24 C25 5.5(7) no
C26 C23 C24 C25 -172.8(4) no
O1 C23 C26 F1 -113.7(5) no
O1 C23 C26 F2 127.6(5) no
O1 C23 C26 F3 8.0(6) no
C24 C23 C26 F1 64.9(5) no
C24 C23 C26 F2 -53.8(6) no
C24 C23 C26 F3 -173.5(4) no
C23 C24 C25 O2 0.5(7) no
C23 C24 C25 C27 175.1(4) no
O2 C25 C27 F4 85.6(5) no
O2 C25 C27 F5 -156.2(4) no
O2 C25 C27 F6 -32.8(6) no
C24 C25 C27 F4 -89.8(5) no
C24 C25 C27 F5 28.5(6) no
C24 C25 C27 F6 151.8(4) no
O3 C28 C29 C30 -1.1(7) no
C31 C28 C29 C30 -177.9(4) no
O3 C28 C31 F7 32.9(5) no
O3 C28 C31 F8 -88.0(4) no
O3 C28 C31 F9 153.3(4) no
C29 C28 C31 F7 -149.9(4) no
C29 C28 C31 F8 89.2(4) no
C29 C28 C31 F9 -29.5(5) no
C28 C29 C30 O4 1.8(7) no
C28 C29 C30 C32 -176.4(4) no
O4 C30 C32 F10 -178.7(4) no
O4 C30 C32 F11 61.2(5) no
O4 C30 C32 F12 -57.7(5) no
C29 C30 C32 F10 -0.3(5) no
C29 C30 C32 F11 -120.4(4) no
C29 C30 C32 F12 120.7(4) no
